data_7201375
loop_
_publ_author_name
'Neumann, Marcus Aurelius'
'Perrin, Marc-Antoine'

_publ_section_title
;
 Can crystal structure prediction guide experimentalists to a new
 polymorph of paracetamol?
;
_journal_issue 11
_journal_name_full CrystEngComm
_journal_page_first 2475
_journal_paper_doi 10.1039/b909819d
_journal_volume 11
_journal_year 2009
_space_group_IT_number 15
_symmetry_cell_setting monoclinic
_symmetry_Int_Tables_number 15
_symmetry_space_group_name_Hall '-C 2yc'
_symmetry_space_group_name_H-M 'C 1 2/c 1'
_cell_angle_alpha 90.000000
_cell_angle_beta 106.272124
_cell_angle_gamma 90.000000
_cell_length_a 30.106755
_cell_length_b 8.710204
_cell_length_c 11.685943
_cell_volume 2941.717
_cod_data_source_file b909819d.txt
_cod_data_source_block 27
_cod_original_sg_symbol_H-M 'C 2/c'
_cod_struct_determination_method theoretical
_cod_database_code 7201375

loop_
_symmetry_equiv_pos_site_id
_symmetry_equiv_pos_as_xyz
1 x,y,z
2 -x,y,-z+1/2
3 -x,-y,-z
4 x,-y,z+1/2
5 x+1/2,y+1/2,z
6 -x+1/2,y+1/2,-z+1/2
7 -x+1/2,-y+1/2,-z
8 x+1/2,-y+1/2,z+1/2

loop_
_atom_site_label
_atom_site_type_symbol
_atom_site_fract_x
_atom_site_fract_y
_atom_site_fract_z
C0_0 C -0.067170 0.678065 -0.832670
C1_0 C -0.083915 0.542334 -0.893513
C2_0 C -0.049403 0.673910 -0.708405
N3_0 N -0.066037 0.809432 -0.902912
C4_0 C -0.081001 0.404019 -0.832808
H5_0 H -0.099445 0.545060 -0.989553
C6_0 C -0.046355 0.535010 -0.647741
H7_0 H -0.036823 0.778477 -0.659814
C8_0 C -0.062472 0.959059 -0.871034
H9_0 H -0.066473 0.786055 -0.989299
C10_0 C -0.060960 0.398152 -0.709412
H11_0 H -0.095065 0.300298 -0.880938
H12_0 H -0.032121 0.532572 -0.551391
C13_0 C -0.058618 1.068386 -0.967710
O14_0 O -0.062887 1.004264 -0.769216
O15_0 O -0.056281 0.262570 -0.647677
H16_0 H -0.092050 1.125694 -1.004790
H17_0 H -0.032589 1.156073 -0.929628
H18_0 H -0.049650 1.010549 -1.041232
H19_0 H -0.060630 0.172276 -0.704093
H16_1 H -0.143376 0.893775 -0.769630
C13_1 C -0.178897 0.938776 -0.794695
C8_1 C -0.183914 1.047967 -0.699229
H17_1 H -0.202991 0.843020 -0.801674
H18_1 H -0.185195 0.992788 -0.882079
N3_1 N -0.185588 1.197748 -0.730445
O14_1 O -0.185086 1.003038 -0.597892
C0_1 C -0.186931 1.330152 -0.661541
H9_1 H -0.184962 1.219549 -0.816375
C1_1 C -0.170317 1.466232 -0.698285
C2_1 C -0.204829 1.334461 -0.563084
C4_1 C -0.171725 1.603271 -0.639073
H5_1 H -0.155114 1.464247 -0.772420
C6_1 C -0.207574 1.473364 -0.505921
H7_1 H -0.217040 1.229264 -0.532413
C10_1 C -0.191198 1.609195 -0.543684
H11_1 H -0.156872 1.705928 -0.665804
H12_1 H -0.223045 1.477144 -0.432230
O15_1 O -0.193309 1.744193 -0.485538
H19_1 H -0.189029 1.834500 -0.535570
